data_4131548
loop_
_publ_author_name
'Hao, Wei'
'Wu, Xiangyu'
'Sun, James Z.'
'Siu, Juno C.'
'MacMillan, Samantha N.'
'Lin, Song'

_publ_section_title
;
 Radical Redox-Relay Catalysis: Formal [3+2] Cycloaddition of
 N-Acylaziridines and Alkenes.
;
_journal_issue 35
_journal_name_full 'Journal of the American Chemical Society'
_journal_page_first 12141
_journal_page_last 12144
_journal_paper_doi 10.1021/jacs.7b06723
_journal_volume 139
_journal_year 2017
_chemical_absolute_configuration ad
_chemical_formula_moiety 'C19 H21 N O3 S'
_chemical_formula_sum 'C19 H21 N O3 S'
_chemical_formula_weight 343.42
_space_group_crystal_system monoclinic
_space_group_IT_number 7
_space_group_name_Hall 'P -2yc'
_space_group_name_H-M_alt 'P 1 c 1'
_atom_sites_solution_hydrogens geom
_atom_sites_solution_primary dual
_audit_creation_date 2017-04-24
_audit_creation_method
;
Olex2 1.2-ac3
(compiled 2016.08.26 svn.r3337 for Rigaku Oxford Diffraction, GUI svn.r5221)
;
_cell_angle_alpha 90
_cell_angle_beta 116.8777(9)
_cell_angle_gamma 90
_cell_formula_units_Z 4
_cell_length_a 18.63670(14)
_cell_length_b 5.74782(3)
_cell_length_c 17.80540(12)
_cell_measurement_reflns_used 45040
_cell_measurement_temperature 100.00(10)
_cell_measurement_theta_max 72.0380
_cell_measurement_theta_min 4.5980
_cell_volume 1701.28(2)
_computing_cell_refinement 'CrysAlisPro 1.171.39.27b (Rigaku OD, 2015)'
_computing_data_collection 'CrysAlisPro 1.171.39.27b (Rigaku OD, 2015)'
_computing_data_reduction 'CrysAlisPro 1.171.39.27b (Rigaku OD, 2015)'
_computing_molecular_graphics 'Olex2 (Dolomanov et al., 2009)'
_computing_publication_material 'Olex2 (Dolomanov et al., 2009)'
_computing_structure_refinement 'ShelXL (Sheldrick, 2015)'
_computing_structure_solution 'ShelXT (Sheldrick, 2015)'
_diffrn_ambient_environment N~2~
_diffrn_ambient_temperature 100.00(10)
_diffrn_detector 'CCD plate'
_diffrn_detector_type HyPix
_diffrn_measured_fraction_theta_full 0.999
_diffrn_measured_fraction_theta_max 0.999
_diffrn_measurement_details
;
List of Runs (angles in degrees, time in seconds):

  # Type    Start    End  Width  t~exp~   \w     \q     \k     \f   Frames
--------------------------------------------------------------------------
  1  \w    -93.00  -8.00   0.50    1.00    --  -50.11 123.00-171.00  170
  2  \w    -94.00 -11.00   0.50    2.00    --  -82.50 123.00-171.00  166
  3  \w    -87.00 -11.00   0.50    2.00    --  -82.50  19.00   0.00  152
  4  \w   -121.00 -54.00   0.50    1.00    --  -50.11-148.00 -55.00  134
  5  \w   -121.00 -70.00   0.50    1.00    --  -50.11-125.00 -90.00  102
  6  \w   -121.00 -70.00   0.50    1.00    --  -50.11-125.00   0.00  102
  7  \w   -121.00 -72.00   0.50    1.00    --  -50.11-123.00 107.00   98
  8  \w   -121.00 -70.00   0.50    1.00    --  -50.11-125.00 150.00  102
  9  \w   -121.00 -38.00   0.50    1.00    --  -50.11 -57.00  30.00  166
 10  \w     30.00  94.00   0.50    1.00    --   50.11-123.00 107.00  128
 11  \w     32.00 120.00   0.50    2.00    --  104.00-123.00 107.00  176
 12  \w     44.00 133.00   0.50    2.00    --  104.00-148.00 -55.00  178
 13  \w     33.00 116.00   0.50    2.00    --  104.00 -57.00  90.00  166
 14  \w     99.00 176.00   0.50    2.00    --  104.00  19.00 120.00  154
 15  \w     85.00 175.00   0.50    2.00    --  104.00  77.00 -30.00  180
 16  \w     92.00 176.00   0.50    2.00    --  104.00  57.00 -90.00  168
 17  \w     99.00 176.00   0.50    2.00    --  104.00  37.00-180.00  154
 18  \w     76.00 172.00   0.50    2.00    --  104.00 148.00  -8.00  192
 19  \w     56.00 111.00   0.50    2.00    --  104.00   0.00-180.00  110
 20  \w     31.00 121.00   0.50    1.00    --   50.11  77.00-150.00  180
 21  \w     56.00 111.00   0.50    2.00    --  104.00   0.00   0.00  110
 22  \w     45.00 122.00   0.50    1.00    --   50.11  37.00  30.00  154
 23  \w     39.00 122.00   0.50    1.00    --   50.11  57.00 -90.00  166
 24  \w     32.00 110.00   0.50    2.00    --  104.00 -37.00  60.00  156
 25  \w     33.00 124.00   0.50    2.00    --  104.00 -77.00 -60.00  182
 26  \w     33.00 124.00   0.50    2.00    --  104.00 -77.00  90.00  182
 27  \w     33.00 116.00   0.50    2.00    --  104.00 -57.00 -90.00  166
 28  \w     32.00 110.00   0.50    2.00    --  104.00 -99.00 -90.00  156
 29  \w     32.00 110.00   0.50    2.00    --  104.00 -37.00-120.00  156
 30  \w     31.00 121.00   0.50    1.00    --   50.11  77.00-180.00  180
 31  \w     31.00 121.00   0.50    1.00    --   50.11  77.00 -60.00  180
 32  \w     31.00 121.00   0.50    1.00    --   50.11  77.00 120.00  180
 33  \w     31.00 121.00   0.50    1.00    --   50.11  77.00  60.00  180
 34  \w     31.00 121.00   0.50    1.00    --   50.11  77.00  30.00  180
 35  \w    -20.00  56.00   0.50    1.00    --   50.11 -37.00  60.00  152
 36  \w   -121.00 -70.00   0.50    1.00    --  -50.11-125.00-180.00  102
 37  \w   -153.00 -63.00   0.50    2.00    --  -82.50 -77.00 -30.00  180
 38  \w   -154.00 -54.00   0.50    2.00    --  -82.50-148.00 -55.00  200
 39  \w   -153.00 -63.00   0.50    2.00    --  -82.50 -77.00 120.00  180
 40  \w   -153.00 -63.00   0.50    2.00    --  -82.50 -77.00  60.00  180
 41  \w   -153.00 -63.00   0.50    2.00    --  -82.50 -77.00-120.00  180
 42  \w   -153.00 -63.00   0.50    2.00    --  -82.50 -77.00-180.00  180
 43  \w   -153.00 -63.00   0.50    2.00    --  -82.50 -77.00 -60.00  180
 44  \w   -153.00 -63.00   0.50    2.00    --  -82.50 -77.00  30.00  180
 45  \w   -153.00 -63.00   0.50    2.00    --  -82.50 -77.00 150.00  180
 46  \w   -153.00 -63.00   0.50    2.00    --  -82.50 -77.00  90.00  180
 47  \w   -153.00 -63.00   0.50    2.00    --  -82.50 -77.00-150.00  180
;
_diffrn_measurement_device 'four-circle diffractometer'
_diffrn_measurement_device_type 'XtaLAB Synergy, Dualflex, HyPix'
_diffrn_measurement_method '\w scans'
_diffrn_orient_matrix_type 'CrysAlisPro convention (1999,Acta A55,543-557)'
_diffrn_orient_matrix_UB_11 -0.0012353000
_diffrn_orient_matrix_UB_12 0.2256229000
_diffrn_orient_matrix_UB_13 -0.0472470000
_diffrn_orient_matrix_UB_21 -0.0170780000
_diffrn_orient_matrix_UB_22 -0.1427221000
_diffrn_orient_matrix_UB_23 -0.0795786000
_diffrn_orient_matrix_UB_31 -0.0910744000
_diffrn_orient_matrix_UB_32 0.0237064000
_diffrn_orient_matrix_UB_33 -0.0290414000
_diffrn_radiation_monochromator mirror
_diffrn_radiation_probe x-ray
_diffrn_radiation_type CuK\a
_diffrn_radiation_wavelength 1.54184
_diffrn_reflns_av_R_equivalents 0.0260
_diffrn_reflns_av_unetI/netI 0.0109
_diffrn_reflns_Laue_measured_fraction_full 0.999
_diffrn_reflns_Laue_measured_fraction_max 0.999
_diffrn_reflns_limit_h_max 21
_diffrn_reflns_limit_h_min -22
_diffrn_reflns_limit_k_max 6
_diffrn_reflns_limit_k_min -6
_diffrn_reflns_limit_l_max 21
_diffrn_reflns_limit_l_min -21
_diffrn_reflns_number 47108
_diffrn_reflns_point_group_measured_fraction_full 0.940
_diffrn_reflns_point_group_measured_fraction_max 0.940
_diffrn_reflns_theta_full 67.684
_diffrn_reflns_theta_max 67.698
_diffrn_reflns_theta_min 4.970
_diffrn_source 'micro-focus sealed X-ray tube'
_diffrn_source_type 'PhotonJet (Cu) X-ray Source'
_exptl_absorpt_coefficient_mu 1.828
_exptl_absorpt_correction_T_max 1.00000
_exptl_absorpt_correction_T_min 0.73073
_exptl_absorpt_correction_type multi-scan
_exptl_absorpt_process_details
;
CrysAlisPro 1.171.39.27b (Rigaku Oxford Diffraction, 2015)
Empirical absorption correction using spherical harmonics,
 implemented in SCALE3 ABSPACK scaling algorithm.
;
_exptl_crystal_colour colourless
_exptl_crystal_colour_primary colourless
_exptl_crystal_density_diffrn 1.341
_exptl_crystal_description block
_exptl_crystal_F_000 728
_exptl_crystal_size_max 0.261
_exptl_crystal_size_mid 0.190
_exptl_crystal_size_min 0.139
_refine_diff_density_max 0.197
_refine_diff_density_min -0.205
_refine_diff_density_rms 0.031
_refine_ls_abs_structure_details
;
 Flack x determined using 2680 quotients [(I+)-(I-)]/[(I+)+(I-)]
 (Parsons, Flack and Wagner, Acta Cryst. B69 (2013) 249-259).
;
_refine_ls_abs_structure_Flack 0.009(3)
_refine_ls_extinction_coef 0.0027(2)
_refine_ls_extinction_expression Fc^*^=kFc[1+0.001xFc^2^\l^3^/sin(2\q)]^-1/4^
_refine_ls_extinction_method 'SHELXL-2016/6 (Sheldrick 2016)'
_refine_ls_goodness_of_fit_ref 1.045
_refine_ls_hydrogen_treatment constr
_refine_ls_matrix_type full
_refine_ls_number_parameters 438
_refine_ls_number_reflns 5775
_refine_ls_number_restraints 2
_refine_ls_restrained_S_all 1.045
_refine_ls_R_factor_all 0.0197
_refine_ls_R_factor_gt 0.0197
_refine_ls_shift/su_max 0.000
_refine_ls_shift/su_mean 0.000
_refine_ls_structure_factor_coef Fsqd
_refine_ls_weighting_details 'w=1/[\s^2^(Fo^2^)+(0.0325P)^2^+0.3667P] where P=(Fo^2^+2Fc^2^)/3'
_refine_ls_weighting_scheme calc
_refine_ls_wR_factor_gt 0.0529
_refine_ls_wR_factor_ref 0.0529
_reflns_Friedel_coverage 0.879
_reflns_Friedel_fraction_full 0.880
_reflns_Friedel_fraction_max 0.880
_reflns_number_gt 5768
_reflns_number_total 5775
_reflns_threshold_expression 'I > 2\s(I)'
_cod_data_source_file ja7b06723_si_003.cif
_cod_data_source_block rwh1_abs
_cod_depositor_comments
;

2020-08-05
Z value and formula fixed to values more according to usual
chemical conventions.                 miguel
;
_cod_original_formula_sum 'C38 H42 N2 O6 S2'
_cod_original_formula_weight 686.85
_cod_original_formula_moiety '2(C19 H21 N O3 S)'
_cod_original_formula_units_Z 2
_cod_database_code 4131548
_shelx_shelxl_version_number 2016/6
_chemical_oxdiff_formula C38H42N2O6S2
_chemical_oxdiff_usercomment 'Crystallized from acetone'
_shelx_space_group_comment
;
The symmetry employed for this shelxl refinement is uniquely defined
by the following loop, which should always be used as a source of
symmetry information in preference to the above space-group names.
They are only intended as comments.
;
_reflns_odcompleteness_completeness 99.85
_reflns_odcompleteness_iscentric 1
_reflns_odcompleteness_theta 66.97
_olex2_refinement_description
;
1. Fixed Uiso
 At 1.2 times of:
  All C(H) groups, All C(H,H) groups
 At 1.5 times of:
  All C(H,H,H) groups
2.a Ternary CH refined with riding coordinates:
 C111(H111), C211(H211)
2.b Secondary CH2 refined with riding coordinates:
 C108(H10A,H10B), C110(H11A,H11B), C208(H20A,H20B), C210(H21A,H21B)
2.c Aromatic/amide H refined with riding coordinates:
 C101(H101), C102(H102), C103(H103), C104(H104), C105(H105), C113(H113),
 C114(H114), C115(H115), C116(H116), C117(H117), C201(H201), C202(H202),
 C203(H203), C204(H204), C205(H205), C213(H213), C214(H214), C215(H215),
 C216(H216), C217(H217)
2.d Idealised Me refined as rotating group:
 C118(H11C,H11D,H11E), C119(H11F,H11G,H11H), C218(H21C,H21D,H21E), C219(H21F,
 H21G,H21H)
;
_olex2_submission_special_instructions 'No special instructions were received'
_oxdiff_exptl_absorpt_empirical_details
;
Empirical correction (ABSPACK) includes:
- Absorption correction using spherical harmonics
- Frame scaling
;
_oxdiff_exptl_absorpt_empirical_full_max 1.545
_oxdiff_exptl_absorpt_empirical_full_min 0.740

loop_
_space_group_symop_operation_xyz
'x, y, z'
'x, -y, z+1/2'

loop_
_atom_site_label
_atom_site_type_symbol
_atom_site_fract_x
_atom_site_fract_y
_atom_site_fract_z
_atom_site_U_iso_or_equiv
_atom_site_adp_type
_atom_site_occupancy
_atom_site_site_symmetry_order
_atom_site_calc_flag
_atom_site_refinement_flags_posn
S1 S 0.62910(3) 0.45381(7) 0.37855(2) 0.01662(11) Uani 1 1 d .
O11 O 0.79719(9) 0.0513(2) 0.52542(9) 0.0242(3) Uani 1 1 d .
O12 O 0.62590(8) 0.6915(2) 0.40275(8) 0.0231(3) Uani 1 1 d .
O13 O 0.56123(8) 0.3576(3) 0.30725(8) 0.0224(3) Uani 1 1 d .
N1 N 0.72159(10) 0.3442(3) 0.53913(9) 0.0157(3) Uani 1 1 d .
C101 C 0.89551(12) 0.5240(3) 0.64554(12) 0.0201(4) Uani 1 1 d .
H101 H 0.869075 0.630947 0.602589 0.024 Uiso 1 1 calc R
C102 C 0.96761(13) 0.5832(4) 0.71394(14) 0.0245(4) Uani 1 1 d .
H102 H 0.989924 0.729110 0.715764 0.029 Uiso 1 1 calc R
C103 C 1.00680(13) 0.4287(4) 0.77943(13) 0.0262(5) Uani 1 1 d .
H103 H 1.055281 0.469829 0.824803 0.031 Uiso 1 1 calc R
C104 C 0.97306(13) 0.2113(4) 0.77684(12) 0.0259(4) Uani 1 1 d .
H104 H 0.998107 0.108001 0.821407 0.031 Uiso 1 1 calc R
C105 C 0.90223(12) 0.1486(3) 0.70795(12) 0.0208(4) Uani 1 1 d .
H105 H 0.880516 0.001671 0.705823 0.025 Uiso 1 1 calc R
C106 C 0.86302(11) 0.3043(3) 0.64153(11) 0.0157(4) Uani 1 1 d .
C107 C 0.79116(11) 0.2203(3) 0.56434(11) 0.0171(4) Uani 1 1 d .
C108 C 0.69896(11) 0.4886(3) 0.59351(12) 0.0159(4) Uani 1 1 d .
H10A H 0.687739 0.647504 0.573157 0.019 Uiso 1 1 calc R
H10B H 0.741016 0.488938 0.651171 0.019 Uiso 1 1 calc R
C109 C 0.62256(11) 0.3669(3) 0.58647(11) 0.0166(4) Uani 1 1 d .
C110 C 0.58010(12) 0.2963(4) 0.49277(12) 0.0208(4) Uani 1 1 d .
H11A H 0.542908 0.416550 0.459158 0.025 Uiso 1 1 calc R
H11B H 0.550658 0.152043 0.485355 0.025 Uiso 1 1 calc R
C111 C 0.64846(11) 0.2658(3) 0.46728(11) 0.0167(4) Uani 1 1 d .
H111 H 0.653193 0.103080 0.453706 0.020 Uiso 1 1 calc R
C112 C 0.71539(12) 0.4237(3) 0.36229(11) 0.0168(4) Uani 1 1 d .
C113 C 0.72348(12) 0.2223(3) 0.32383(12) 0.0196(4) Uani 1 1 d .
H113 H 0.685001 0.105192 0.308341 0.024 Uiso 1 1 calc R
C114 C 0.78980(12) 0.1989(4) 0.30894(12) 0.0230(4) Uani 1 1 d .
H114 H 0.796546 0.064251 0.283874 0.028 Uiso 1 1 calc R
C115 C 0.84619(12) 0.3758(4) 0.33132(12) 0.0237(4) Uani 1 1 d .
H115 H 0.890035 0.360660 0.319997 0.028 Uiso 1 1 calc R
C116 C 0.83782(13) 0.5748(4) 0.37039(12) 0.0242(4) Uani 1 1 d .
H116 H 0.876204 0.692135 0.385475 0.029 Uiso 1 1 calc R
C117 C 0.77245(12) 0.6000(3) 0.38715(11) 0.0203(4) Uani 1 1 d .
H117 H 0.766962 0.731866 0.414381 0.024 Uiso 1 1 calc R
C118 C 0.64625(13) 0.1522(4) 0.64312(13) 0.0244(4) Uani 1 1 d .
H11C H 0.680080 0.053703 0.629173 0.037 Uiso 1 1 calc GR
H11D H 0.598692 0.068406 0.634883 0.037 Uiso 1 1 calc GR
H11E H 0.674863 0.199640 0.700925 0.037 Uiso 1 1 calc GR
C119 C 0.56993(12) 0.5267(4) 0.60882(13) 0.0211(4) Uani 1 1 d .
H11F H 0.597970 0.567921 0.667307 0.032 Uiso 1 1 calc GR
H11G H 0.520819 0.448001 0.598165 0.032 Uiso 1 1 calc GR
H11H H 0.557817 0.665078 0.575075 0.032 Uiso 1 1 calc GR
S2 S 0.36847(3) 0.96875(8) 0.46526(3) 0.01773(11) Uani 1 1 d .
O21 O 0.20558(8) 0.5912(2) 0.47259(9) 0.0220(3) Uani 1 1 d .
O22 O 0.36962(9) 1.2152(2) 0.48093(9) 0.0263(3) Uani 1 1 d .
O23 O 0.43692(8) 0.8637(3) 0.46162(8) 0.0240(3) Uani 1 1 d .
N2 N 0.27853(9) 0.9046(3) 0.54474(9) 0.0160(3) Uani 1 1 d .
C201 C 0.10716(12) 1.0894(3) 0.48662(12) 0.0206(4) Uani 1 1 d .
H201 H 0.135528 1.192170 0.469629 0.025 Uiso 1 1 calc R
C202 C 0.03393(12) 1.1554(4) 0.48371(13) 0.0255(4) Uani 1 1 d .
H202 H 0.012692 1.301338 0.462919 0.031 Uiso 1 1 calc R
C203 C -0.00753(13) 1.0067(4) 0.51135(14) 0.0287(5) Uani 1 1 d .
H203 H -0.056186 1.052818 0.509383 0.034 Uiso 1 1 calc R
C204 C 0.02388(13) 0.7881(4) 0.54206(13) 0.0271(5) Uani 1 1 d .
H204 H -0.003055 0.688913 0.562029 0.032 Uiso 1 1 calc R
C205 C 0.09561(12) 0.7178(4) 0.54290(12) 0.0211(4) Uani 1 1 d .
H205 H 0.115821 0.569900 0.562044 0.025 Uiso 1 1 calc R
C206 C 0.13729(11) 0.8678(3) 0.51523(11) 0.0170(4) Uani 1 1 d .
C207 C 0.20986(11) 0.7743(3) 0.50953(11) 0.0164(4) Uani 1 1 d .
C208 C 0.30009(12) 1.0752(3) 0.61379(12) 0.0175(4) Uani 1 1 d .
H20A H 0.258485 1.085268 0.632160 0.021 Uiso 1 1 calc R
H20B H 0.308942 1.228400 0.596660 0.021 Uiso 1 1 calc R
C209 C 0.37841(12) 0.9744(3) 0.68354(12) 0.0170(4) Uani 1 1 d .
C210 C 0.42044(11) 0.8771(3) 0.63278(11) 0.0192(4) Uani 1 1 d .
H21A H 0.456164 0.992453 0.628059 0.023 Uiso 1 1 calc R
H21B H 0.451488 0.739351 0.659773 0.023 Uiso 1 1 calc R
C211 C 0.35201(11) 0.8167(3) 0.54527(11) 0.0166(4) Uani 1 1 d .
H211 H 0.348706 0.648360 0.535582 0.020 Uiso 1 1 calc R
C212 C 0.28179(11) 0.9059(3) 0.37084(11) 0.0184(4) Uani 1 1 d .
C213 C 0.27771(12) 0.6944(4) 0.33108(12) 0.0218(4) Uani 1 1 d .
H213 H 0.319154 0.586425 0.354671 0.026 Uiso 1 1 calc R
C214 C 0.21071(13) 0.6479(4) 0.25570(13) 0.0266(4) Uani 1 1 d .
H214 H 0.206802 0.507518 0.228157 0.032 Uiso 1 1 calc R
C215 C 0.14931(13) 0.8110(4) 0.22120(13) 0.0289(5) Uani 1 1 d .
H215 H 0.104458 0.779330 0.170481 0.035 Uiso 1 1 calc R
C216 C 0.15442(13) 1.0197(4) 0.26169(13) 0.0286(5) Uani 1 1 d .
H216 H 0.113168 1.128189 0.237805 0.034 Uiso 1 1 calc R
C217 C 0.22060(13) 1.0689(4) 0.33771(13) 0.0229(4) Uani 1 1 d .
H217 H 0.223805 1.207991 0.365751 0.028 Uiso 1 1 calc R
C218 C 0.42982(12) 1.1577(4) 0.74668(13) 0.0234(4) Uani 1 1 d .
H21C H 0.440726 1.282458 0.717454 0.035 Uiso 1 1 calc GR
H21D H 0.479603 1.088985 0.786187 0.035 Uiso 1 1 calc GR
H21E H 0.401559 1.217334 0.776204 0.035 Uiso 1 1 calc GR
C219 C 0.35832(12) 0.7761(3) 0.72830(12) 0.0212(4) Uani 1 1 d .
H21F H 0.327774 0.836122 0.755305 0.032 Uiso 1 1 calc GR
H21G H 0.407253 0.708000 0.769779 0.032 Uiso 1 1 calc GR
H21H H 0.327327 0.659975 0.687875 0.032 Uiso 1 1 calc GR

loop_
_atom_site_aniso_label
_atom_site_aniso_U_11
_atom_site_aniso_U_22
_atom_site_aniso_U_33
_atom_site_aniso_U_23
_atom_site_aniso_U_13
_atom_site_aniso_U_12
S1 0.0138(2) 0.0189(2) 0.0154(2) -0.00118(17) 0.00510(17) 0.00075(18)
O11 0.0215(8) 0.0240(8) 0.0241(7) -0.0066(6) 0.0077(6) 0.0041(6)
O12 0.0224(7) 0.0196(7) 0.0246(7) 0.0002(5) 0.0083(6) 0.0041(6)
O13 0.0152(7) 0.0319(8) 0.0164(6) -0.0021(6) 0.0039(5) -0.0013(6)
N1 0.0134(8) 0.0187(7) 0.0140(7) -0.0027(6) 0.0054(6) -0.0002(6)
C101 0.0199(11) 0.0214(9) 0.0216(9) 0.0016(7) 0.0118(8) 0.0014(8)
C102 0.0179(10) 0.0254(10) 0.0335(11) -0.0081(8) 0.0145(9) -0.0048(8)
C103 0.0124(10) 0.0377(12) 0.0252(10) -0.0117(9) 0.0056(8) 0.0010(8)
C104 0.0206(11) 0.0330(11) 0.0197(9) 0.0040(8) 0.0053(8) 0.0102(9)
C105 0.0201(10) 0.0202(9) 0.0229(10) 0.0016(7) 0.0103(8) 0.0019(7)
C106 0.0119(9) 0.0199(9) 0.0170(9) -0.0008(7) 0.0081(7) 0.0017(7)
C107 0.0164(10) 0.0183(9) 0.0177(9) 0.0015(7) 0.0086(8) -0.0001(7)
C108 0.0144(9) 0.0170(8) 0.0159(8) -0.0022(7) 0.0064(7) 0.0007(7)
C109 0.0147(10) 0.0187(9) 0.0161(8) -0.0012(7) 0.0067(7) 0.0003(7)
C110 0.0160(10) 0.0267(10) 0.0194(9) -0.0036(7) 0.0076(8) -0.0028(8)
C111 0.0152(10) 0.0187(9) 0.0147(8) -0.0016(7) 0.0054(7) -0.0009(7)
C112 0.0159(10) 0.0207(9) 0.0122(8) 0.0025(7) 0.0049(7) 0.0019(7)
C113 0.0181(10) 0.0208(9) 0.0200(8) -0.0022(7) 0.0086(7) -0.0032(7)
C114 0.0236(11) 0.0262(10) 0.0202(9) -0.0023(8) 0.0107(8) 0.0024(8)
C115 0.0156(10) 0.0386(12) 0.0167(9) 0.0031(8) 0.0071(8) 0.0019(9)
C116 0.0191(11) 0.0302(11) 0.0195(9) 0.0008(8) 0.0054(8) -0.0071(8)
C117 0.0206(11) 0.0214(9) 0.0163(9) -0.0007(7) 0.0062(8) -0.0034(8)
C118 0.0250(11) 0.0224(10) 0.0273(10) 0.0032(8) 0.0132(9) 0.0011(8)
C119 0.0166(10) 0.0254(10) 0.0214(10) -0.0020(8) 0.0087(8) 0.0025(8)
S2 0.0144(2) 0.0207(2) 0.0180(2) 0.00307(18) 0.00725(17) -0.00090(19)
O21 0.0213(8) 0.0192(7) 0.0261(7) -0.0044(6) 0.0114(6) -0.0032(6)
O22 0.0272(8) 0.0208(7) 0.0305(8) 0.0031(6) 0.0127(6) -0.0052(6)
O23 0.0149(7) 0.0357(8) 0.0225(7) 0.0048(6) 0.0095(6) 0.0021(6)
N2 0.0127(8) 0.0184(8) 0.0168(7) -0.0008(6) 0.0065(6) -0.0004(6)
C201 0.0162(10) 0.0224(9) 0.0183(9) -0.0025(8) 0.0034(7) -0.0016(8)
C202 0.0166(10) 0.0263(10) 0.0231(10) -0.0078(8) -0.0002(8) 0.0020(8)
C203 0.0121(10) 0.0418(12) 0.0284(11) -0.0162(9) 0.0058(8) -0.0026(9)
C204 0.0210(11) 0.0373(12) 0.0257(10) -0.0106(9) 0.0131(9) -0.0116(9)
C205 0.0183(10) 0.0242(10) 0.0191(9) -0.0021(8) 0.0070(8) -0.0044(8)
C206 0.0141(9) 0.0197(9) 0.0141(8) -0.0025(7) 0.0036(7) -0.0028(7)
C207 0.0167(10) 0.0153(9) 0.0165(8) 0.0030(7) 0.0069(7) -0.0002(7)
C208 0.0141(9) 0.0184(9) 0.0183(9) -0.0031(7) 0.0057(7) 0.0000(7)
C209 0.0134(10) 0.0184(9) 0.0186(9) -0.0016(7) 0.0069(8) 0.0003(7)
C210 0.0130(9) 0.0265(10) 0.0166(9) -0.0004(7) 0.0056(7) 0.0012(8)
C211 0.0160(10) 0.0171(9) 0.0183(9) 0.0028(7) 0.0092(7) 0.0010(7)
C212 0.0137(9) 0.0259(10) 0.0159(8) 0.0060(7) 0.0071(7) 0.0004(8)
C213 0.0197(10) 0.0254(10) 0.0209(9) 0.0050(8) 0.0098(8) 0.0031(8)
C214 0.0262(11) 0.0332(11) 0.0201(9) -0.0004(8) 0.0102(8) -0.0032(9)
C215 0.0183(11) 0.0468(13) 0.0171(9) 0.0044(9) 0.0041(8) -0.0026(10)
C216 0.0187(11) 0.0419(12) 0.0251(11) 0.0129(9) 0.0098(9) 0.0105(9)
C217 0.0202(11) 0.0270(10) 0.0256(10) 0.0088(8) 0.0140(9) 0.0058(8)
C218 0.0163(10) 0.0260(10) 0.0250(10) -0.0056(8) 0.0067(8) -0.0012(8)
C219 0.0202(10) 0.0245(10) 0.0208(9) 0.0001(8) 0.0111(8) 0.0006(8)

loop_
_atom_type_symbol
_atom_type_description
_atom_type_scat_dispersion_real
_atom_type_scat_dispersion_imag
_atom_type_scat_source
C C 0.0181 0.0091 'International Tables Vol C Tables 4.2.6.8 and 6.1.1.4'
H H 0.0000 0.0000 'International Tables Vol C Tables 4.2.6.8 and 6.1.1.4'
N N 0.0311 0.0180 'International Tables Vol C Tables 4.2.6.8 and 6.1.1.4'
O O 0.0492 0.0322 'International Tables Vol C Tables 4.2.6.8 and 6.1.1.4'
S S 0.3331 0.5567 'International Tables Vol C Tables 4.2.6.8 and 6.1.1.4'

loop_
_exptl_crystal_face_index_h
_exptl_crystal_face_index_k
_exptl_crystal_face_index_l
_exptl_crystal_face_perp_dist
-10 0 -1 0.0780
1 -2 -1 0.0621
-4 -1 5 0.0983
1 -1 5 0.1052
4 2 -5 0.0956
0 4 0 0.0623
1 -4 0 0.0722
-11 -1 2 0.0816
-4 1 5 0.0988
11 0 0 0.1008
5 -1 -5 0.0666
12 0 -2 0.1043

loop_
_geom_angle_atom_site_label_1
_geom_angle_atom_site_label_2
_geom_angle_atom_site_label_3
_geom_angle
O12 S1 C111 108.88(8)
O12 S1 C112 107.79(9)
O13 S1 O12 119.33(8)
O13 S1 C111 106.84(8)
O13 S1 C112 108.68(8)
C112 S1 C111 104.33(8)
C107 N1 C108 126.08(15)
C107 N1 C111 120.00(15)
C111 N1 C108 108.61(14)
C102 C101 H101 120.2
C102 C101 C106 119.69(19)
C106 C101 H101 120.2
C101 C102 H102 119.5
C103 C102 C101 121.0(2)
C103 C102 H102 119.5
C102 C103 H103 120.3
C102 C103 C104 119.40(19)
C104 C103 H103 120.3
C103 C104 H104 120.0
C105 C104 C103 119.96(19)
C105 C104 H104 120.0
C104 C105 H105 119.7
C104 C105 C106 120.55(19)
C106 C105 H105 119.7
C101 C106 C105 119.34(18)
C101 C106 C107 121.87(17)
C105 C106 C107 118.54(17)
O11 C107 N1 122.88(17)
O11 C107 C106 120.02(17)
N1 C107 C106 117.06(16)
N1 C108 H10A 111.2
N1 C108 H10B 111.2
N1 C108 C109 102.68(14)
H10A C108 H10B 109.1
C109 C108 H10A 111.2
C109 C108 H10B 111.2
C108 C109 C110 102.16(14)
C118 C109 C108 109.43(16)
C118 C109 C110 110.83(16)
C119 C109 C108 112.71(16)
C119 C109 C110 111.42(16)
C119 C109 C118 110.06(15)
C109 C110 H11A 110.7
C109 C110 H11B 110.7
C109 C110 C111 105.06(15)
H11A C110 H11B 108.8
C111 C110 H11A 110.7
C111 C110 H11B 110.7
S1 C111 H111 111.0
N1 C111 S1 108.67(12)
N1 C111 C110 105.99(14)
N1 C111 H111 111.0
C110 C111 S1 108.86(13)
C110 C111 H111 111.0
C113 C112 S1 118.21(15)
C113 C112 C117 121.84(18)
C117 C112 S1 119.94(15)
C112 C113 H113 120.6
C114 C113 C112 118.81(18)
C114 C113 H113 120.6
C113 C114 H114 120.0
C113 C114 C115 120.08(19)
C115 C114 H114 120.0
C114 C115 H115 119.7
C116 C115 C114 120.54(19)
C116 C115 H115 119.7
C115 C116 H116 119.9
C115 C116 C117 120.27(19)
C117 C116 H116 119.9
C112 C117 H117 120.8
C116 C117 C112 118.42(18)
C116 C117 H117 120.8
C109 C118 H11C 109.5
C109 C118 H11D 109.5
C109 C118 H11E 109.5
H11C C118 H11D 109.5
H11C C118 H11E 109.5
H11D C118 H11E 109.5
C109 C119 H11F 109.5
C109 C119 H11G 109.5
C109 C119 H11H 109.5
H11F C119 H11G 109.5
H11F C119 H11H 109.5
H11G C119 H11H 109.5
O22 S2 C211 108.34(9)
O22 S2 C212 108.22(9)
O23 S2 O22 119.01(9)
O23 S2 C211 107.56(8)
O23 S2 C212 108.65(9)
C212 S2 C211 104.06(9)
C207 N2 C208 126.23(16)
C207 N2 C211 119.76(15)
C211 N2 C208 108.86(15)
C202 C201 H201 120.4
C206 C201 H201 120.4
C206 C201 C202 119.25(19)
C201 C202 H202 119.6
C203 C202 C201 120.9(2)
C203 C202 H202 119.6
C202 C203 H203 120.2
C202 C203 C204 119.7(2)
C204 C203 H203 120.2
C203 C204 H204 120.0
C203 C204 C205 119.9(2)
C205 C204 H204 120.0
C204 C205 H205 119.9
C204 C205 C206 120.29(19)
C206 C205 H205 119.9
C201 C206 C207 121.99(17)
C205 C206 C201 119.93(19)
C205 C206 C207 117.81(17)
O21 C207 N2 122.52(18)
O21 C207 C206 120.16(17)
N2 C207 C206 117.29(16)
N2 C208 H20A 111.2
N2 C208 H20B 111.2
N2 C208 C209 102.90(14)
H20A C208 H20B 109.1
C209 C208 H20A 111.2
C209 C208 H20B 111.2
C208 C209 C210 102.19(15)
C218 C209 C208 112.70(16)
C218 C209 C210 111.51(16)
C218 C209 C219 110.56(16)
C219 C209 C208 109.53(16)
C219 C209 C210 110.06(15)
C209 C210 H21A 110.7
C209 C210 H21B 110.7
H21A C210 H21B 108.8
C211 C210 C209 105.45(15)
C211 C210 H21A 110.7
C211 C210 H21B 110.7
S2 C211 H211 110.9
N2 C211 S2 108.72(12)
N2 C211 C210 105.93(14)
N2 C211 H211 110.9
C210 C211 S2 109.23(13)
C210 C211 H211 110.9
C213 C212 S2 118.67(15)
C217 C212 S2 119.37(16)
C217 C212 C213 121.95(18)
C212 C213 H213 120.7
C214 C213 C212 118.67(19)
C214 C213 H213 120.7
C213 C214 H214 120.0
C213 C214 C215 120.0(2)
C215 C214 H214 120.0
C214 C215 H215 119.8
C216 C215 C214 120.5(2)
C216 C215 H215 119.8
C215 C216 H216 119.7
C215 C216 C217 120.5(2)
C217 C216 H216 119.7
C212 C217 C216 118.4(2)
C212 C217 H217 120.8
C216 C217 H217 120.8
C209 C218 H21C 109.5
C209 C218 H21D 109.5
C209 C218 H21E 109.5
H21C C218 H21D 109.5
H21C C218 H21E 109.5
H21D C218 H21E 109.5
C209 C219 H21F 109.5
C209 C219 H21G 109.5
C209 C219 H21H 109.5
H21F C219 H21G 109.5
H21F C219 H21H 109.5
H21G C219 H21H 109.5

loop_
_geom_bond_atom_site_label_1
_geom_bond_atom_site_label_2
_geom_bond_distance
S1 O12 1.4416(14)
S1 O13 1.4372(14)
S1 C111 1.8106(18)
S1 C112 1.767(2)
O11 C107 1.227(2)
N1 C107 1.365(2)
N1 C108 1.474(2)
N1 C111 1.456(2)
C101 H101 0.9300
C101 C102 1.387(3)
C101 C106 1.388(3)
C102 H102 0.9300
C102 C103 1.383(3)
C103 H103 0.9300
C103 C104 1.390(3)
C104 H104 0.9300
C104 C105 1.383(3)
C105 H105 0.9300
C105 C106 1.397(3)
C106 C107 1.501(3)
C108 H10A 0.9700
C108 H10B 0.9700
C108 C109 1.540(3)
C109 C110 1.543(3)
C109 C118 1.527(3)
C109 C119 1.522(3)
C110 H11A 0.9700
C110 H11B 0.9700
C110 C111 1.544(3)
C111 H111 0.9800
C112 C113 1.387(3)
C112 C117 1.389(3)
C113 H113 0.9300
C113 C114 1.383(3)
C114 H114 0.9300
C114 C115 1.385(3)
C115 H115 0.9300
C115 C116 1.384(3)
C116 H116 0.9300
C116 C117 1.387(3)
C117 H117 0.9300
C118 H11C 0.9600
C118 H11D 0.9600
C118 H11E 0.9600
C119 H11F 0.9600
C119 H11G 0.9600
C119 H11H 0.9600
S2 O22 1.4422(14)
S2 O23 1.4390(15)
S2 C211 1.8117(18)
S2 C212 1.7638(19)
O21 C207 1.224(2)
N2 C207 1.366(2)
N2 C208 1.479(2)
N2 C211 1.456(2)
C201 H201 0.9300
C201 C202 1.395(3)
C201 C206 1.392(3)
C202 H202 0.9300
C202 C203 1.383(3)
C203 H203 0.9300
C203 C204 1.390(3)
C204 H204 0.9300
C204 C205 1.390(3)
C205 H205 0.9300
C205 C206 1.391(3)
C206 C207 1.501(3)
C208 H20A 0.9700
C208 H20B 0.9700
C208 C209 1.539(3)
C209 C210 1.544(3)
C209 C218 1.522(3)
C209 C219 1.531(3)
C210 H21A 0.9700
C210 H21B 0.9700
C210 C211 1.542(2)
C211 H211 0.9800
C212 C213 1.391(3)
C212 C217 1.385(3)
C213 H213 0.9300
C213 C214 1.384(3)
C214 H214 0.9300
C214 C215 1.389(3)
C215 H215 0.9300
C215 C216 1.381(3)
C216 H216 0.9300
C216 C217 1.387(3)
C217 H217 0.9300
C218 H21C 0.9600
C218 H21D 0.9600
C218 H21E 0.9600
C219 H21F 0.9600
C219 H21G 0.9600
C219 H21H 0.9600

loop_
_geom_torsion_atom_site_label_1
_geom_torsion_atom_site_label_2
_geom_torsion_atom_site_label_3
_geom_torsion_atom_site_label_4
_geom_torsion
S1 C112 C113 C114 178.51(15)
S1 C112 C117 C116 -177.45(14)
O12 S1 C111 N1 -55.28(14)
O12 S1 C111 C110 59.73(14)
O12 S1 C112 C113 -168.43(14)
O12 S1 C112 C117 11.00(17)
O13 S1 C111 N1 174.60(11)
O13 S1 C111 C110 -70.39(14)
O13 S1 C112 C113 -37.77(17)
O13 S1 C112 C117 141.66(15)
N1 C108 C109 C110 -38.60(17)
N1 C108 C109 C118 78.89(18)
N1 C108 C109 C119 -158.29(14)
C101 C102 C103 C104 -0.4(3)
C101 C106 C107 O11 117.1(2)
C101 C106 C107 N1 -60.7(2)
C102 C101 C106 C105 2.1(3)
C102 C101 C106 C107 -172.03(17)
C102 C103 C104 C105 2.0(3)
C103 C104 C105 C106 -1.5(3)
C104 C105 C106 C101 -0.5(3)
C104 C105 C106 C107 173.79(17)
C105 C106 C107 O11 -57.0(2)
C105 C106 C107 N1 125.18(19)
C106 C101 C102 C103 -1.6(3)
C107 N1 C108 C109 -117.69(19)
C107 N1 C111 S1 -105.79(16)
C107 N1 C111 C110 137.34(17)
C108 N1 C107 O11 156.61(18)
C108 N1 C107 C106 -25.6(3)
C108 N1 C111 S1 98.43(14)
C108 N1 C111 C110 -18.44(19)
C108 C109 C110 C111 27.80(18)
C109 C110 C111 S1 -123.55(13)
C109 C110 C111 N1 -6.82(19)
C111 S1 C112 C113 75.94(16)
C111 S1 C112 C117 -104.63(16)
C111 N1 C107 O11 5.4(3)
C111 N1 C107 C106 -176.90(15)
C111 N1 C108 C109 36.24(18)
C112 S1 C111 N1 59.59(14)
C112 S1 C111 C110 174.60(12)
C112 C113 C114 C115 -0.8(3)
C113 C112 C117 C116 2.0(3)
C113 C114 C115 C116 1.5(3)
C114 C115 C116 C117 -0.4(3)
C115 C116 C117 C112 -1.3(3)
C117 C112 C113 C114 -0.9(3)
C118 C109 C110 C111 -88.69(18)
C119 C109 C110 C111 148.39(16)
S2 C212 C213 C214 -178.14(15)
S2 C212 C217 C216 177.48(15)
O22 S2 C211 N2 55.53(14)
O22 S2 C211 C210 -59.62(15)
O22 S2 C212 C213 163.54(15)
O22 S2 C212 C217 -15.38(18)
O23 S2 C211 N2 -174.62(12)
O23 S2 C211 C210 70.23(14)
O23 S2 C212 C213 33.00(17)
O23 S2 C212 C217 -145.91(15)
N2 C208 C209 C210 37.60(18)
N2 C208 C209 C218 157.40(16)
N2 C208 C209 C219 -79.07(17)
C201 C202 C203 C204 -0.3(3)
C201 C206 C207 O21 -123.6(2)
C201 C206 C207 N2 54.6(2)
C202 C201 C206 C205 -1.9(3)
C202 C201 C206 C207 171.90(17)
C202 C203 C204 C205 -1.6(3)
C203 C204 C205 C206 1.7(3)
C204 C205 C206 C201 0.1(3)
C204 C205 C206 C207 -174.05(17)
C205 C206 C207 O21 50.4(2)
C205 C206 C207 N2 -131.46(18)
C206 C201 C202 C203 2.1(3)
C207 N2 C208 C209 119.06(19)
C207 N2 C211 S2 104.13(16)
C207 N2 C211 C210 -138.59(16)
C208 N2 C207 O21 -156.95(17)
C208 N2 C207 C206 24.9(3)
C208 N2 C211 S2 -99.70(14)
C208 N2 C211 C210 17.58(19)
C208 C209 C210 C211 -27.43(19)
C209 C210 C211 S2 123.99(14)
C209 C210 C211 N2 7.06(19)
C211 S2 C212 C213 -81.38(16)
C211 S2 C212 C217 99.71(16)
C211 N2 C207 O21 -5.2(3)
C211 N2 C207 C206 176.62(15)
C211 N2 C208 C209 -35.16(18)
C212 S2 C211 N2 -59.47(14)
C212 S2 C211 C210 -174.62(13)
C212 C213 C214 C215 0.1(3)
C213 C212 C217 C216 -1.4(3)
C213 C214 C215 C216 -0.2(3)
C214 C215 C216 C217 -0.5(3)
C215 C216 C217 C212 1.3(3)
C217 C212 C213 C214 0.7(3)
C218 C209 C210 C211 -148.06(16)
C219 C209 C210 C211 88.86(18)

loop_
_exptl_oxdiff_crystal_face_indexfrac_h
_exptl_oxdiff_crystal_face_indexfrac_k
_exptl_oxdiff_crystal_face_indexfrac_l
_exptl_oxdiff_crystal_face_x
_exptl_oxdiff_crystal_face_y
_exptl_oxdiff_crystal_face_z
-10.1482 -0.0205 -1.2291 0.0660 0.2741 0.9594
1.0006 -2.0002 -0.9969 -0.4054 0.3477 -0.1096
-4.0007 -0.9999 5.0025 -0.4570 -0.1871 0.1954
0.9996 -0.9998 5.0004 -0.4631 -0.2723 -0.2600
4.0005 2.0000 -5.0042 0.6827 0.0445 -0.1716
-0.0593 3.7305 -0.1464 0.8487 -0.5198 0.0981
1.2326 -3.7074 -0.0472 -0.8358 0.5118 -0.1988
-11.4391 -0.5127 1.8994 -0.1913 0.1174 0.9745
-4.0011 1.0002 4.9991 -0.0056 -0.4722 0.2429
10.6766 -0.0936 0.2301 -0.0452 -0.1873 -0.9813
5.0012 -1.0002 -4.9995 0.0044 0.4552 -0.3340
11.5385 0.1014 -1.8986 0.0983 -0.0604 -0.9933
